data_4001494
loop_
_publ_author_name
'Wang, Lei'
'Hung, Yi-Chung'
'Hwu, Shiou-Jyh'
'Koo, Hyun-Joo'
'Whangbo, M.-H.'

_publ_section_title
;
 Synthesis, Structure, and Properties of a New Family of Mixed-Framework
 Chalcohalide Semiconductors:&#x00A0; CdSbS2X (X = Cl, Br), CdBiS2X (X =
 Cl, Br), and CdBiSe2X (X = Br, I)
;
_journal_issue 5
_journal_name_full 'Chemistry of Materials'
_journal_page_first 1219
_journal_paper_doi 10.1021/cm0522230
_journal_volume 18
_journal_year 2006
_chemical_formula_moiety 'Bi Br Cd S2'
_chemical_formula_sum 'Bi Br Cd S2'
_chemical_formula_weight 465.41
_chemical_name_systematic
; 
 ? 
;
_space_group_IT_number 12
_symmetry_cell_setting monoclinic
_symmetry_space_group_name_Hall '-C 2y'
_symmetry_space_group_name_H-M 'C 1 2/m 1'
_atom_sites_solution_hydrogens geom
_atom_sites_solution_primary direct
_atom_sites_solution_secondary difmap
_audit_creation_method SHELXL-97
_cell_angle_alpha 90.00
_cell_angle_beta 91.07(3)
_cell_angle_gamma 90.00
_cell_formula_units_Z 4
_cell_length_a 12.977(3)
_cell_length_b 4.0120(8)
_cell_length_c 9.5840(19)
_cell_measurement_reflns_used 1717
_cell_measurement_temperature 293.15
_cell_measurement_theta_max 26.3714
_cell_measurement_theta_min 2.1258
_cell_volume 498.89(18)
_computing_cell_refinement 'CrystalClear (Rigaku/MSC, 1999)'
_computing_data_collection 'CrystalClear (Rigaku/MSC, 1999)'
_computing_data_reduction 'CrystalClear (Rigaku/MSC, 1999)'
_computing_molecular_graphics 'SHELXTL (Bruker-AXS, 1999)'
_computing_publication_material 'SHELXTL (Bruker-AXS, 1999)'
_computing_structure_refinement 'SHELXTL (Bruker-AXS, 1999)'
_computing_structure_solution 'SHELXTL (Bruker-AXS, 1999)'
_diffrn_ambient_temperature 293.15
_diffrn_detector_area_resol_mean 14.6199
_diffrn_measured_fraction_theta_full 0.993
_diffrn_measured_fraction_theta_max 0.993
_diffrn_measurement_details
;
scan:
    Number of images: 360
               Slice: -90.0000 - 90.0000
         Image width: 0.5000
            Exp time: 15.0000
       Rotation axis: Omega
               Omega: 0.0000
                 Chi: 45.0000
                 Phi: 0.0000
                 XTD: 27.1383
              2theta: 0.0091
scan:
    Number of images: 120
               Slice: -30.0000 - 30.0000
         Image width: 0.5000
            Exp time: 15.0000
       Rotation axis: Omega
               Omega: 0.0000
                 Chi: 45.0000
                 Phi: 90.0000
                 XTD: 27.1383
              2theta: 0.0091

;
_diffrn_measurement_device
;
Mercury CCD (2x2 bin mode)
;
_diffrn_measurement_device_details
;
AFC8: Eulerian 3-circle
;
_diffrn_measurement_device_type 'Rigaku AFC8S'
_diffrn_measurement_method '\w scans'
_diffrn_radiation_detector CCD
_diffrn_radiation_monochromator graphite
_diffrn_radiation_source 'normal-focus sealed tube'
_diffrn_radiation_type MoK\a
_diffrn_radiation_wavelength 0.71073
_diffrn_reflns_av_R_equivalents 0.0673
_diffrn_reflns_av_sigmaI/netI 0.0465
_diffrn_reflns_limit_h_max 16
_diffrn_reflns_limit_h_min -16
_diffrn_reflns_limit_k_max 4
_diffrn_reflns_limit_k_min -5
_diffrn_reflns_limit_l_max 11
_diffrn_reflns_limit_l_min -11
_diffrn_reflns_number 2406
_diffrn_reflns_theta_full 26.34
_diffrn_reflns_theta_max 26.34
_diffrn_reflns_theta_min 2.13
_diffrn_standards_decay_% 0
_diffrn_standards_interval_count 0
_diffrn_standards_interval_time 0
_diffrn_standards_number 0
_exptl_absorpt_coefficient_mu 48.143
_exptl_absorpt_correction_T_max 0.5958
_exptl_absorpt_correction_T_min 0.0254
_exptl_absorpt_correction_type multi-scan
_exptl_absorpt_process_details 'REQAB, CrystalClear'
_exptl_crystal_colour 'Dark red'
_exptl_crystal_density_diffrn 6.196
_exptl_crystal_density_method 'not measured'
_exptl_crystal_description Needle
_exptl_crystal_F_000 792
_exptl_crystal_size_max 0.29
_exptl_crystal_size_mid 0.01
_exptl_crystal_size_min 0.01
_refine_diff_density_max 2.718
_refine_diff_density_min -2.410
_refine_diff_density_rms 0.494
_refine_ls_extinction_coef 0.0029(4)
_refine_ls_extinction_expression Fc^*^=kFc[1+0.001xFc^2^\l^3^/sin(2\q)]^-1/4^
_refine_ls_extinction_method SHELXL
_refine_ls_goodness_of_fit_ref 1.196
_refine_ls_matrix_type full
_refine_ls_number_parameters 34
_refine_ls_number_reflns 575
_refine_ls_number_restraints 0
_refine_ls_restrained_S_all 1.196
_refine_ls_R_factor_all 0.0480
_refine_ls_R_factor_gt 0.0416
_refine_ls_shift/su_max 0.000
_refine_ls_shift/su_mean 0.000
_refine_ls_structure_factor_coef Fsqd
_refine_ls_weighting_details 'calc w=1/[\s^2^(Fo^2^)+(0.0457P)^2^+15.9575P] where P=(Fo^2^+2Fc^2^)/3'
_refine_ls_weighting_scheme calc
_refine_ls_wR_factor_gt 0.0967
_refine_ls_wR_factor_ref 0.0989
_reflns_number_gt 517
_reflns_number_total 575
_reflns_threshold_expression >2sigma(I)
_cod_data_source_file cm0522230si20051006_033637.cif
_cod_data_source_block CdBiS2Br_LW2-171-1c-new
_cod_original_cell_volume 498.88(17)
_cod_original_sg_symbol_H-M 'C 2/m'
_cod_database_code 4001494

loop_
_symmetry_equiv_pos_as_xyz
'x, y, z'
'-x, y, -z'
'x+1/2, y+1/2, z'
'-x+1/2, y+1/2, -z'
'-x, -y, -z'
'x, -y, z'
'-x+1/2, -y+1/2, -z'
'x+1/2, -y+1/2, z'

loop_
_atom_site_label
_atom_site_type_symbol
_atom_site_fract_x
_atom_site_fract_y
_atom_site_fract_z
_atom_site_U_iso_or_equiv
_atom_site_adp_type
_atom_site_occupancy
_atom_site_symmetry_multiplicity
_atom_site_calc_flag
_atom_site_refinement_flags
Bi Bi 0.78313(5) 1.5000 0.69591(8) 0.0182(4) Uani 1 2 d S
Cd1 Cd 1.0000 1.0000 0.5000 0.0201(5) Uani 1 4 d S
Cd2 Cd 1.0000 1.0000 1.0000 0.0186(5) Uani 1 4 d S
Br Br 1.13792(14) 1.5000 0.9276(2) 0.0192(5) Uani 1 2 d S
S1 S 0.9196(4) 1.0000 0.7441(5) 0.0140(9) Uani 1 2 d S
S2 S 0.8567(3) 1.5000 0.4466(5) 0.0138(9) Uani 1 2 d S

loop_
_atom_site_aniso_label
_atom_site_aniso_U_11
_atom_site_aniso_U_22
_atom_site_aniso_U_33
_atom_site_aniso_U_23
_atom_site_aniso_U_13
_atom_site_aniso_U_12
Bi 0.0202(5) 0.0159(5) 0.0185(5) 0.000 0.0026(3) 0.000
Cd1 0.0180(10) 0.0187(10) 0.0238(11) 0.000 0.0056(9) 0.000
Cd2 0.0211(10) 0.0138(10) 0.0207(11) 0.000 -0.0045(9) 0.000
Br 0.0194(10) 0.0141(10) 0.0241(11) 0.000 0.0032(8) 0.000
S1 0.018(2) 0.010(2) 0.014(2) 0.000 -0.0039(18) 0.000
S2 0.016(2) 0.010(2) 0.015(2) 0.000 -0.0020(18) 0.000

loop_
_atom_type_symbol
_atom_type_description
_atom_type_scat_dispersion_real
_atom_type_scat_dispersion_imag
_atom_type_scat_source
S S 0.1246 0.1234 'International Tables Vol C Tables 4.2.6.8 and 6.1.1.4'
Br Br -0.2901 2.4595 'International Tables Vol C Tables 4.2.6.8 and 6.1.1.4'
Cd Cd -0.8075 1.2024 'International Tables Vol C Tables 4.2.6.8 and 6.1.1.4'
Bi Bi -4.1077 10.2566 'International Tables Vol C Tables 4.2.6.8 and 6.1.1.4'

loop_
_geom_angle_atom_site_label_1
_geom_angle_atom_site_label_2
_geom_angle_atom_site_label_3
_geom_angle
_geom_angle_site_symmetry_1
_geom_angle_site_symmetry_3
S2 Bi S1 84.61(13) . 1_565
S2 Bi S1 84.61(13) . .
S1 Bi S1 95.50(14) 1_565 .
S2 Bi S2 79.12(13) . 7_676
S1 Bi S2 162.87(15) 1_565 7_676
S1 Bi S2 88.32(9) . 7_676
S2 Bi S2 79.12(13) . 7_686
S1 Bi S2 88.32(9) 1_565 7_686
S1 Bi S2 162.87(15) . 7_686
S2 Bi S2 83.40(11) 7_676 7_686
S1 Cd1 S1 180.0 5_776 .
S1 Cd1 S2 83.47(13) 5_776 5_786
S1 Cd1 S2 96.53(13) . 5_786
S1 Cd1 S2 96.53(13) 5_776 1_545
S1 Cd1 S2 83.47(13) . 1_545
S2 Cd1 S2 180.0 5_786 1_545
S1 Cd1 S2 83.47(13) 5_776 5_776
S1 Cd1 S2 96.53(13) . 5_776
S2 Cd1 S2 92.54(13) 5_786 5_776
S2 Cd1 S2 87.46(13) 1_545 5_776
S1 Cd1 S2 96.53(13) 5_776 .
S1 Cd1 S2 83.47(13) . .
S2 Cd1 S2 87.46(13) 5_786 .
S2 Cd1 S2 92.54(13) 1_545 .
S2 Cd1 S2 180.0 5_776 .
S1 Cd2 S1 180.000(1) 5_777 .
S1 Cd2 Br 90.76(9) 5_777 5_777
S1 Cd2 Br 89.24(9) . 5_777
S1 Cd2 Br 89.24(9) 5_777 .
S1 Cd2 Br 90.76(9) . .
Br Cd2 Br 180.0 5_777 .
S1 Cd2 Br 90.76(9) 5_777 5_787
S1 Cd2 Br 89.24(9) . 5_787
Br Cd2 Br 92.17(6) 5_777 5_787
Br Cd2 Br 87.83(6) . 5_787
S1 Cd2 Br 89.24(9) 5_777 1_545
S1 Cd2 Br 90.76(9) . 1_545
Br Cd2 Br 87.83(6) 5_777 1_545
Br Cd2 Br 92.17(6) . 1_545
Br Cd2 Br 180.0 5_787 1_545
Cd2 Br Cd2 92.17(6) . 1_565
Cd1 S1 Cd2 132.95(18) . .
Cd1 S1 Bi 96.87(12) . 1_545
Cd2 S1 Bi 113.75(13) . 1_545
Cd1 S1 Bi 96.87(12) . .
Cd2 S1 Bi 113.75(13) . .
Bi S1 Bi 95.50(14) 1_545 .
Bi S2 Cd1 95.01(12) . 1_565
Bi S2 Cd1 95.01(12) . .
Cd1 S2 Cd1 92.54(13) 1_565 .
Bi S2 Bi 100.88(13) . 7_676
Cd1 S2 Bi 163.7(2) 1_565 7_676
Cd1 S2 Bi 89.89(4) . 7_676
Bi S2 Bi 100.88(13) . 7_686
Cd1 S2 Bi 89.89(4) 1_565 7_686
Cd1 S2 Bi 163.7(2) . 7_686
Bi S2 Bi 83.40(11) 7_676 7_686

loop_
_geom_bond_atom_site_label_1
_geom_bond_atom_site_label_2
_geom_bond_distance
_geom_bond_site_symmetry_2
Bi S2 2.589(5) .
Bi S1 2.710(3) 1_565
Bi S1 2.710(3) .
Bi S2 3.015(3) 7_676
Bi S2 3.015(3) 7_686
Cd1 S1 2.579(5) 5_776
Cd1 S1 2.579(5) .
Cd1 S2 2.776(3) 5_786
Cd1 S2 2.776(3) 1_545
Cd1 S2 2.776(3) 5_776
Cd1 S2 2.776(3) .
Cd2 S1 2.647(4) 5_777
Cd2 S1 2.647(4) .
Cd2 Br 2.7847(14) 5_777
Cd2 Br 2.7847(14) .
Cd2 Br 2.7847(14) 5_787
Cd2 Br 2.7847(14) 1_545
Br Cd2 2.7847(14) 1_565
S1 Bi 2.710(3) 1_545
S2 Cd1 2.776(3) 1_565
S2 Bi 3.015(3) 7_676
S2 Bi 3.015(3) 7_686
